data_4312628
loop_
_publ_author_name
'Falguni Basuli'
'John C. Huffman'
'Daniel J. Mindiola'

_publ_section_title
;
 Reactivity at the \b-Diketiminate Ligand Nacnac- on Titanium(IV) (Nacnac-
 = [Ar]NC(CH3)CHC(CH3)N[Ar], Ar = 2,6-[CH(CH3)2]2C6H3). Diimine-alkoxo and
 Bis-anilido Ligands Stemming from the Nacnac- Skeleton
;
_journal_name_full 'Inorganic Chemistry'
_journal_page_first 8003
_journal_page_last 8010
_journal_paper_doi 10.1021/ic034853e
_journal_volume 42
_journal_year 2003
_chemical_formula_sum 'C64 H84 F3 N3 O6 S Ti'
_chemical_formula_weight 1128.30
_chemical_name_systematic
;
  ?
;
_space_group_IT_number 2
_symmetry_cell_setting triclinic
_symmetry_space_group_name_Hall '-P 1'
_symmetry_space_group_name_H-M 'P -1'
_atom_sites_solution_hydrogens geom
_atom_sites_solution_primary direct
_atom_sites_solution_secondary difmap
_audit_creation_method SHELXL-97
_cell_angle_alpha 81.171(7)
_cell_angle_beta 72.595(7)
_cell_angle_gamma 81.697(7)
_cell_formula_units_Z 2
_cell_length_a 12.455(3)
_cell_length_b 14.406(4)
_cell_length_c 18.099(5)
_cell_measurement_reflns_used 979
_cell_measurement_temperature 113(2)
_cell_measurement_theta_max 27.42
_cell_measurement_theta_min 2.67
_cell_volume 3045.3(14)
_computing_cell_refinement 'SAINT (Bruker, 1999)'
_computing_data_collection 'SMART (Bruker, 1999)'
_computing_data_reduction 'SAINT (Bruker, 1999), XTEL (local package)'
_computing_molecular_graphics 'Bruker SHELXTL'
_computing_publication_material 'Bruker SHELXTL'
_computing_structure_refinement 'SHELXL-97 (Sheldrick, 1997)'
_computing_structure_solution 'SHELXS-97 (Sheldrick, 1990)'
_diffrn_ambient_temperature 113(2)
_diffrn_detector 'CCD area detector'
_diffrn_detector_area_resol_mean 44.52
_diffrn_detector_type 'Bruker SMART 6000'
_diffrn_measured_fraction_theta_full 0.992
_diffrn_measured_fraction_theta_max 0.992
_diffrn_measurement_details '   0.30 degree frames measured for  10.14 seconds each'
_diffrn_measurement_device 'three-circle goniometer with fixed chi'
_diffrn_measurement_device_type 'Bruker Platform goniometer'
_diffrn_measurement_method '\w scans'
_diffrn_radiation_monochromator graphite
_diffrn_radiation_source 'fine-focus sealed tube'
_diffrn_radiation_type MoK\a
_diffrn_radiation_wavelength 0.71073
_diffrn_reflns_av_R_equivalents 0.1646
_diffrn_reflns_av_sigmaI/netI 0.0946
_diffrn_reflns_limit_h_max 16
_diffrn_reflns_limit_h_min -16
_diffrn_reflns_limit_k_max 18
_diffrn_reflns_limit_k_min -18
_diffrn_reflns_limit_l_max 23
_diffrn_reflns_limit_l_min -23
_diffrn_reflns_number 67596
_diffrn_reflns_theta_full 27.58
_diffrn_reflns_theta_max 27.58
_diffrn_reflns_theta_min 1.97
_diffrn_standards_decay_% 0.0
_exptl_absorpt_coefficient_mu 0.236
_exptl_absorpt_correction_type none
_exptl_crystal_colour brown
_exptl_crystal_density_diffrn 1.231
_exptl_crystal_density_meas 0
_exptl_crystal_density_method 'not measured'
_exptl_crystal_description 'elongated prism'
_exptl_crystal_F_000 1204
_exptl_crystal_size_max 0.26
_exptl_crystal_size_mid 0.24
_exptl_crystal_size_min 0.24
_refine_diff_density_max 0.887
_refine_diff_density_min -0.443
_refine_diff_density_rms 0.075
_refine_ls_extinction_method none
_refine_ls_goodness_of_fit_ref 0.992
_refine_ls_hydrogen_treatment mixed
_refine_ls_matrix_type full
_refine_ls_number_parameters 1029
_refine_ls_number_reflns 14002
_refine_ls_number_restraints 0
_refine_ls_restrained_S_all 0.992
_refine_ls_R_factor_all 0.0885
_refine_ls_R_factor_gt 0.0544
_refine_ls_shift/su_max 0.083
_refine_ls_shift/su_mean 0.002
_refine_ls_structure_factor_coef Fsqd
_refine_ls_weighting_details 'calc w=1/[\s^2^(Fo^2^)+(0.0891P)^2^+0.0000P] where P=(Fo^2^+2Fc^2^)/3'
_refine_ls_weighting_scheme calc
_refine_ls_wR_factor_gt 0.1410
_refine_ls_wR_factor_ref 0.1662
_reflns_number_gt 9398
_reflns_number_total 14002
_reflns_threshold_expression >2sigma(I)
_cod_data_source_file ic034853esi20030917_043940.cif
_cod_data_source_block 03069
_cod_depositor_comments
;
The following automatic conversions were performed:

'_symmetry_cell_setting' value 'Triclinic' changed to 'triclinic'
according to the built-in table from CIF Core dictionary named
'cif_core.dic' version 2.4.1 from 2010-06-29.

Automatic conversion script
Id: cif_fix_values 1646 2011-03-28 12:23:43Z adriana 
;
_cod_original_cell_volume 3045.2(14)
_cod_original_sg_symbol_H-M 'P -1 '
_cod_database_code 4312628

loop_
_symmetry_equiv_pos_as_xyz
'x, y, z'
'-x, -y, -z'

loop_
_atom_site_label
_atom_site_type_symbol
_atom_site_fract_x
_atom_site_fract_y
_atom_site_fract_z
_atom_site_U_iso_or_equiv
_atom_site_adp_type
_atom_site_occupancy
_atom_site_symmetry_multiplicity
_atom_site_calc_flag
_atom_site_refinement_flags
_atom_site_disorder_assembly
_atom_site_disorder_group
Ti1 Ti 0.15551(3) 0.24726(3) 0.22469(2) 0.02080(11) Uani 1 1 d . . .
N2 N 0.31329(16) 0.30786(14) 0.16120(10) 0.0271(4) Uani 1 1 d . . .
C3 C 0.3655(2) 0.34366(17) 0.19982(13) 0.0284(5) Uani 1 1 d . . .
C4 C 0.32316(19) 0.33918(16) 0.28793(12) 0.0225(4) Uani 1 1 d . . .
C5 C 0.21225(18) 0.39858(15) 0.31906(12) 0.0224(4) Uani 1 1 d . . .
N6 N 0.12531(15) 0.38362(12) 0.29956(10) 0.0217(4) Uani 1 1 d . . .
C7 C 0.3737(2) 0.2986(2) 0.07927(13) 0.0362(6) Uani 1 1 d . . .
C8 C 0.3500(2) 0.3686(2) 0.02108(14) 0.0434(7) Uani 1 1 d . . .
C9 C 0.4219(3) 0.3635(3) -0.05511(16) 0.0560(10) Uani 1 1 d . . .
C10 C 0.5095(3) 0.2928(3) -0.07135(17) 0.0665(12) Uani 1 1 d . . .
C11 C 0.5262(3) 0.2217(3) -0.01413(18) 0.0575(10) Uani 1 1 d . . .
C12 C 0.4575(2) 0.2225(2) 0.06340(15) 0.0436(7) Uani 1 1 d . . .
C13 C 0.4771(3) 0.1421(3) 0.12506(17) 0.0516(8) Uani 1 1 d . . .
C14 C 0.4766(3) 0.0450(3) 0.1008(2) 0.0588(9) Uani 1 1 d . . .
C15 C 0.5881(4) 0.1458(5) 0.1437(4) 0.0836(15) Uani 1 1 d . . .
C16 C 0.2550(3) 0.4474(2) 0.03805(15) 0.0444(7) Uani 1 1 d . . .
C17 C 0.1754(5) 0.4541(3) -0.0138(2) 0.0693(11) Uani 1 1 d . . .
C18 C 0.2971(4) 0.5443(3) 0.0327(3) 0.0720(12) Uani 1 1 d . . .
C19 C 0.4717(3) 0.3921(3) 0.16488(16) 0.0459(8) Uani 1 1 d . . .
C20 C 0.2148(2) 0.46291(19) 0.37574(15) 0.0317(5) Uani 1 1 d . . .
C21 C 0.01768(18) 0.43304(15) 0.33741(13) 0.0246(4) Uani 1 1 d . . .
C22 C -0.04672(19) 0.39283(16) 0.41053(13) 0.0267(5) Uani 1 1 d . . .
C23 C -0.1515(2) 0.44121(19) 0.44425(16) 0.0339(5) Uani 1 1 d . . .
C24 C -0.1895(2) 0.5263(2) 0.40910(17) 0.0411(6) Uani 1 1 d . . .
C25 C -0.1242(2) 0.56504(19) 0.33824(18) 0.0402(6) Uani 1 1 d . . .
C26 C -0.0200(2) 0.51911(17) 0.30016(15) 0.0319(5) Uani 1 1 d . . .
C27 C 0.0510(2) 0.56138(18) 0.22155(16) 0.0384(6) Uani 1 1 d . . .
C28 C 0.1126(3) 0.6414(3) 0.2313(2) 0.0544(8) Uani 1 1 d . . .
C29 C -0.0206(4) 0.5956(3) 0.1647(2) 0.0529(8) Uani 1 1 d . . .
C30 C -0.0051(2) 0.30205(17) 0.45365(14) 0.0293(5) Uani 1 1 d . . .
C31 C 0.0182(3) 0.3211(2) 0.52838(17) 0.0408(6) Uani 1 1 d . . .
C32 C -0.0879(3) 0.2272(2) 0.47357(16) 0.0422(7) Uani 1 1 d . . .
O33 O 0.23502(13) 0.19663(11) 0.30107(8) 0.0239(3) Uani 1 1 d . . .
C34 C 0.30498(18) 0.23763(16) 0.32588(12) 0.0230(4) Uani 1 1 d . . .
C35 C 0.35386(18) 0.19644(16) 0.38210(12) 0.0246(4) Uani 1 1 d . . .
C36 C 0.3290(2) 0.10038(17) 0.42372(13) 0.0298(5) Uani 1 1 d . . .
C37 C 0.2191(2) 0.07914(19) 0.46187(15) 0.0373(6) Uani 1 1 d . . .
C38 C 0.1990(3) -0.0078(2) 0.50525(17) 0.0459(7) Uani 1 1 d . . .
C39 C 0.2871(3) -0.0750(2) 0.50999(19) 0.0531(9) Uani 1 1 d . . .
C40 C 0.3953(3) -0.0561(2) 0.4719(3) 0.0657(11) Uani 1 1 d . . .
C41 C 0.4167(3) 0.0317(2) 0.4294(2) 0.0529(8) Uani 1 1 d . . .
C42 C 0.43018(18) 0.24485(16) 0.41006(12) 0.0248(4) Uani 1 1 d . . .
C43 C 0.5383(2) 0.26485(19) 0.36380(15) 0.0342(5) Uani 1 1 d . . .
C44 C 0.6065(2) 0.3110(2) 0.39177(17) 0.0399(6) Uani 1 1 d . . .
C45 C 0.5690(2) 0.3363(2) 0.46664(17) 0.0405(6) Uani 1 1 d . . .
C46 C 0.4631(2) 0.3148(2) 0.51390(16) 0.0366(6) Uani 1 1 d . . .
C47 C 0.3946(2) 0.27002(17) 0.48602(13) 0.0294(5) Uani 1 1 d . . .
N48 N 0.17031(15) 0.15039(13) 0.17529(10) 0.0239(4) Uani 1 1 d . . .
C49 C 0.17284(18) 0.06651(16) 0.14566(13) 0.0248(4) Uani 1 1 d . . .
C50 C 0.18587(19) -0.02079(16) 0.19294(13) 0.0276(5) Uani 1 1 d . . .
C51 C 0.1871(2) -0.10493(18) 0.16357(15) 0.0348(5) Uani 1 1 d . . .
C52 C 0.1756(2) -0.10539(19) 0.08962(16) 0.0369(6) Uani 1 1 d . . .
C53 C 0.1640(2) -0.02091(19) 0.04346(15) 0.0352(6) Uani 1 1 d . . .
C54 C 0.1623(2) 0.06586(17) 0.06972(13) 0.0284(5) Uani 1 1 d . . .
C55 C 0.1517(2) 0.15678(19) 0.01624(14) 0.0342(5) Uani 1 1 d . . .
C56 C 0.0556(3) 0.1614(2) -0.02165(17) 0.0410(6) Uani 1 1 d . . .
C57 C 0.2637(3) 0.1685(3) -0.04703(17) 0.0467(7) Uani 1 1 d . . .
C58 C 0.1941(2) -0.01944(17) 0.27501(14) 0.0312(5) Uani 1 1 d . . .
C59 C 0.0758(3) -0.0047(2) 0.33155(16) 0.0434(7) Uani 1 1 d . . .
C60 C 0.2613(3) -0.1082(2) 0.3041(2) 0.0492(7) Uani 1 1 d . . .
O61 O 0.03948(13) 0.34251(11) 0.16354(9) 0.0278(3) Uani 1 1 d . . .
O62 O -0.02893(13) 0.24959(11) 0.28261(9) 0.0262(3) Uani 1 1 d . . .
S63 S -0.06512(5) 0.31506(4) 0.22165(3) 0.02580(14) Uani 1 1 d . . .
O64 O -0.15403(14) 0.38794(13) 0.24523(11) 0.0364(4) Uani 1 1 d . . .
C65 C -0.1292(2) 0.24142(19) 0.17512(14) 0.0328(5) Uani 1 1 d . . .
F66 F -0.23023(13) 0.22367(14) 0.22242(11) 0.0563(5) Uani 1 1 d . . .
F67 F -0.14260(16) 0.28759(13) 0.10860(10) 0.0522(4) Uani 1 1 d . . .
F68 F -0.06827(12) 0.15966(10) 0.16100(8) 0.0361(3) Uani 1 1 d . . .
H69 H 0.374(2) 0.3610(17) 0.3054(13) 0.018(6) Uiso 1 1 d . . .
H70 H 0.409(3) 0.412(2) -0.096(2) 0.053(9) Uiso 1 1 d . . .
H71 H 0.556(3) 0.287(3) -0.122(2) 0.067(11) Uiso 1 1 d . . .
H72 H 0.578(3) 0.167(2) -0.0231(19) 0.049(9) Uiso 1 1 d . . .
H73 H 0.420(3) 0.152(2) 0.168(2) 0.052(9) Uiso 1 1 d . . .
H74 H 0.481(3) 0.000(3) 0.146(2) 0.077(12) Uiso 1 1 d . . .
H75 H 0.403(3) 0.041(2) 0.088(2) 0.064(10) Uiso 1 1 d . . .
H76 H 0.543(4) 0.033(3) 0.049(2) 0.076(11) Uiso 1 1 d . . .
H77 H 0.658(5) 0.137(4) 0.098(3) 0.106(17) Uiso 1 1 d . . .
H78 H 0.603(5) 0.106(4) 0.179(3) 0.11(2) Uiso 1 1 d . . .
H79 H 0.588(4) 0.200(4) 0.163(3) 0.090(15) Uiso 1 1 d . . .
H80 H 0.212(3) 0.436(2) 0.0858(19) 0.048(9) Uiso 1 1 d . . .
H81 H 0.154(4) 0.396(3) -0.015(2) 0.080(13) Uiso 1 1 d . . .
H82 H 0.118(3) 0.508(3) -0.003(2) 0.064(11) Uiso 1 1 d . . .
H83 H 0.220(4) 0.470(3) -0.065(3) 0.092(14) Uiso 1 1 d . . .
H84 H 0.342(3) 0.537(2) 0.0614(19) 0.045(10) Uiso 1 1 d . . .
H85 H 0.230(4) 0.598(3) 0.047(2) 0.086(14) Uiso 1 1 d . . .
H86 H 0.332(4) 0.563(3) -0.022(3) 0.086(13) Uiso 1 1 d . . .
H87 H 0.493(3) 0.399(2) 0.113(2) 0.054(9) Uiso 1 1 d . . .
H88 H 0.524(3) 0.361(3) 0.186(2) 0.068(12) Uiso 1 1 d . . .
H89 H 0.456(4) 0.455(3) 0.185(2) 0.083(13) Uiso 1 1 d . . .
H90 H 0.239(3) 0.425(2) 0.4182(19) 0.054(9) Uiso 1 1 d . . .
H91 H 0.141(2) 0.5031(19) 0.3976(15) 0.033(7) Uiso 1 1 d . . .
H92 H 0.269(3) 0.510(2) 0.3473(18) 0.050(9) Uiso 1 1 d . . .
H93 H -0.193(3) 0.417(2) 0.4949(19) 0.049(9) Uiso 1 1 d . . .
H94 H -0.267(3) 0.556(3) 0.433(2) 0.067(10) Uiso 1 1 d . . .
H95 H -0.153(3) 0.621(2) 0.3159(18) 0.049(9) Uiso 1 1 d . . .
H96 H 0.115(2) 0.5105(18) 0.1990(14) 0.024(6) Uiso 1 1 d . . .
H97 H 0.168(3) 0.618(2) 0.261(2) 0.058(10) Uiso 1 1 d . . .
H98 H 0.155(3) 0.675(2) 0.176(2) 0.061(10) Uiso 1 1 d . . .
H99 H 0.054(3) 0.691(3) 0.2509(19) 0.053(10) Uiso 1 1 d . . .
H100 H -0.058(3) 0.547(3) 0.151(2) 0.065(10) Uiso 1 1 d . . .
H101 H 0.025(3) 0.613(2) 0.113(2) 0.055(9) Uiso 1 1 d . . .
H102 H -0.072(3) 0.640(3) 0.1836(19) 0.051(10) Uiso 1 1 d . . .
H103 H 0.065(2) 0.276(2) 0.4184(16) 0.037(7) Uiso 1 1 d . . .
H104 H 0.064(3) 0.375(3) 0.5182(19) 0.057(9) Uiso 1 1 d . . .
H105 H 0.057(3) 0.265(2) 0.5486(17) 0.043(8) Uiso 1 1 d . . .
H106 H -0.050(3) 0.350(3) 0.565(2) 0.070(11) Uiso 1 1 d . . .
H107 H -0.105(3) 0.214(2) 0.4234(18) 0.046(8) Uiso 1 1 d . . .
H108 H -0.057(3) 0.167(2) 0.4995(19) 0.054(9) Uiso 1 1 d . . .
H109 H -0.164(3) 0.247(2) 0.5075(18) 0.046(8) Uiso 1 1 d . . .
H110 H 0.152(3) 0.128(3) 0.4594(19) 0.059(10) Uiso 1 1 d . . .
H111 H 0.125(3) -0.022(3) 0.531(2) 0.067(11) Uiso 1 1 d . . .
H112 H 0.278(3) -0.138(3) 0.536(2) 0.066(10) Uiso 1 1 d . . .
H113 H 0.465(4) -0.103(3) 0.461(3) 0.094(14) Uiso 1 1 d . . .
H114 H 0.486(4) 0.037(3) 0.394(2) 0.075(12) Uiso 1 1 d . . .
H115 H 0.564(2) 0.245(2) 0.3063(16) 0.038(7) Uiso 1 1 d . . .
H116 H 0.678(3) 0.327(2) 0.363(2) 0.059(10) Uiso 1 1 d . . .
H117 H 0.615(3) 0.367(2) 0.4881(19) 0.060(10) Uiso 1 1 d . . .
H118 H 0.435(3) 0.326(2) 0.5635(18) 0.047(9) Uiso 1 1 d . . .
H119 H 0.320(2) 0.2549(19) 0.5189(16) 0.033(7) Uiso 1 1 d . . .
H120 H 0.198(2) -0.166(2) 0.1960(17) 0.043(8) Uiso 1 1 d . . .
H121 H 0.179(2) -0.163(2) 0.0686(16) 0.038(7) Uiso 1 1 d . . .
H122 H 0.154(3) -0.025(2) -0.0099(18) 0.046(8) Uiso 1 1 d . . .
H123 H 0.137(2) 0.212(2) 0.0466(15) 0.033(7) Uiso 1 1 d . . .
H124 H 0.070(2) 0.115(2) -0.0561(17) 0.040(8) Uiso 1 1 d . . .
H125 H -0.016(3) 0.153(3) 0.016(2) 0.068(11) Uiso 1 1 d . . .
H126 H 0.046(3) 0.226(2) -0.0512(18) 0.050(9) Uiso 1 1 d . . .
H127 H 0.285(3) 0.122(2) -0.0801(18) 0.044(8) Uiso 1 1 d . . .
H128 H 0.328(3) 0.171(2) -0.0205(18) 0.052(9) Uiso 1 1 d . . .
H129 H 0.257(3) 0.223(2) -0.085(2) 0.057(9) Uiso 1 1 d . . .
H130 H 0.234(2) 0.035(2) 0.2745(15) 0.033(7) Uiso 1 1 d . . .
H131 H 0.087(3) -0.002(2) 0.3839(19) 0.048(8) Uiso 1 1 d . . .
H132 H 0.041(3) -0.060(3) 0.3344(19) 0.054(9) Uiso 1 1 d . . .
H133 H 0.030(3) 0.057(2) 0.3154(18) 0.054(9) Uiso 1 1 d . . .
H134 H 0.216(3) -0.169(3) 0.3135(19) 0.061(10) Uiso 1 1 d . . .
H135 H 0.332(3) -0.121(2) 0.267(2) 0.055(10) Uiso 1 1 d . . .
H136 H 0.272(3) -0.097(2) 0.3570(19) 0.053(9) Uiso 1 1 d . . .
O1S O 0.46702(18) 0.56848(15) 0.26936(12) 0.0508(5) Uani 1 1 d . . .
C2S C 0.5776(3) 0.5522(2) 0.2824(2) 0.0540(8) Uani 1 1 d . . .
C3S C 0.6247(3) 0.6473(2) 0.2573(2) 0.0506(7) Uani 1 1 d . . .
C4S C 0.5196(3) 0.7203(2) 0.2692(2) 0.0479(7) Uani 1 1 d . . .
C5S C 0.4216(3) 0.6594(2) 0.2936(2) 0.0502(7) Uani 1 1 d . . .
O6S O 0.2394(3) 0.17814(19) -0.31845(16) 0.0888(10) Uani 1 1 d . . .
C7S C 0.1459(10) 0.1511(7) -0.2572(11) 0.113(6) Uani 0.62(4) 1 d P . .
C9S C 0.2342(4) 0.0120(3) -0.2977(2) 0.0733(11) Uani 1 1 d . . .
C10S C 0.3175(12) 0.0967(12) -0.3469(16) 0.219(17) Uani 0.54(4) 1 d P . .
C12S C 0.202(4) 0.1549(10) -0.2372(7) 0.244(17) Uani 0.63(4) 1 d P . .
C13S C 0.1708(4) 0.0511(3) -0.2236(2) 0.0724(11) Uani 1 1 d . . .
C15S C 0.273(2) 0.0992(7) -0.3479(4) 0.214(10) Uani 0.81(4) 1 d P . .
H16S H 0.620(3) 0.497(3) 0.254(2) 0.067(11) Uiso 1 1 d . . .
H17S H 0.565(3) 0.526(3) 0.337(2) 0.067(11) Uiso 1 1 d . . .
H18S H 0.665(3) 0.644(3) 0.204(2) 0.062(10) Uiso 1 1 d . . .
H19S H 0.670(3) 0.659(2) 0.289(2) 0.059(10) Uiso 1 1 d . . .
H20S H 0.521(3) 0.757(2) 0.2187(18) 0.044(8) Uiso 1 1 d . . .
H21S H 0.513(3) 0.763(2) 0.313(2) 0.058(9) Uiso 1 1 d . . .
H22S H 0.392(3) 0.648(3) 0.352(2) 0.065(10) Uiso 1 1 d . . .
H23S H 0.360(3) 0.684(2) 0.2674(19) 0.051(9) Uiso 1 1 d . . .

loop_
_atom_site_aniso_label
_atom_site_aniso_U_11
_atom_site_aniso_U_22
_atom_site_aniso_U_33
_atom_site_aniso_U_23
_atom_site_aniso_U_13
_atom_site_aniso_U_12
Ti1 0.0201(2) 0.0225(2) 0.01894(19) 0.00036(14) -0.00337(15) -0.00737(14)
N2 0.0261(10) 0.0362(11) 0.0172(8) -0.0016(7) -0.0004(7) -0.0113(8)
C3 0.0258(11) 0.0368(13) 0.0212(10) -0.0013(9) -0.0011(9) -0.0126(10)
C4 0.0214(10) 0.0280(11) 0.0179(9) -0.0007(8) -0.0028(8) -0.0106(9)
C5 0.0255(11) 0.0210(10) 0.0193(9) 0.0037(8) -0.0040(8) -0.0090(8)
N6 0.0225(9) 0.0210(9) 0.0199(8) 0.0041(7) -0.0051(7) -0.0063(7)
C7 0.0289(13) 0.0628(18) 0.0191(10) -0.0072(11) 0.0012(9) -0.0265(12)
C8 0.0469(16) 0.0658(19) 0.0211(11) 0.0022(12) -0.0024(11) -0.0410(15)
C9 0.057(2) 0.091(3) 0.0220(13) -0.0002(15) 0.0017(13) -0.052(2)
C10 0.051(2) 0.128(4) 0.0241(14) -0.0238(18) 0.0112(14) -0.052(2)
C11 0.0311(15) 0.109(3) 0.0372(16) -0.0352(18) 0.0034(13) -0.0216(18)
C12 0.0268(13) 0.076(2) 0.0306(13) -0.0231(13) -0.0006(11) -0.0136(13)
C13 0.0349(15) 0.082(2) 0.0361(15) -0.0279(15) -0.0049(13) 0.0099(15)
C14 0.0369(17) 0.081(3) 0.059(2) -0.0265(19) -0.0102(16) 0.0054(16)
C15 0.075(3) 0.106(4) 0.095(3) -0.058(3) -0.054(3) 0.023(3)
C16 0.0551(18) 0.0549(18) 0.0233(12) 0.0098(12) -0.0054(12) -0.0340(15)
C17 0.100(3) 0.067(3) 0.053(2) 0.0080(19) -0.042(2) -0.019(3)
C18 0.075(3) 0.072(3) 0.064(3) -0.003(2) 0.005(2) -0.049(2)
C19 0.0410(16) 0.078(2) 0.0219(13) -0.0066(13) 0.0025(12) -0.0392(16)
C20 0.0281(13) 0.0334(13) 0.0353(13) -0.0093(11) -0.0086(11) -0.0041(10)
C21 0.0232(11) 0.0227(11) 0.0301(11) -0.0051(9) -0.0086(9) -0.0048(8)
C22 0.0233(11) 0.0258(11) 0.0317(11) -0.0067(9) -0.0059(9) -0.0055(9)
C23 0.0242(12) 0.0407(14) 0.0387(14) -0.0157(11) -0.0063(11) -0.0040(10)
C24 0.0281(13) 0.0464(16) 0.0538(16) -0.0239(13) -0.0162(12) 0.0087(11)
C25 0.0428(15) 0.0282(13) 0.0565(17) -0.0094(12) -0.0266(14) 0.0057(11)
C26 0.0354(13) 0.0252(12) 0.0394(13) -0.0022(10) -0.0174(11) -0.0048(10)
C27 0.0469(16) 0.0274(13) 0.0416(14) 0.0071(11) -0.0182(12) -0.0058(11)
C28 0.065(2) 0.0452(18) 0.057(2) 0.0098(15) -0.0228(18) -0.0257(17)
C29 0.067(2) 0.0425(18) 0.055(2) 0.0139(15) -0.0324(19) -0.0121(17)
C30 0.0267(12) 0.0273(12) 0.0279(11) -0.0022(9) 0.0027(10) -0.0063(9)
C31 0.0489(17) 0.0333(14) 0.0441(15) 0.0012(12) -0.0198(14) -0.0085(13)
C32 0.0522(18) 0.0421(16) 0.0297(13) 0.0028(12) -0.0013(13) -0.0260(14)
O33 0.0249(8) 0.0241(8) 0.0235(7) -0.0005(6) -0.0069(6) -0.0075(6)
C34 0.0198(10) 0.0280(11) 0.0200(10) -0.0051(8) -0.0018(8) -0.0050(8)
C35 0.0210(10) 0.0272(11) 0.0236(10) -0.0019(9) -0.0037(9) -0.0023(8)
C36 0.0325(12) 0.0300(12) 0.0294(11) 0.0007(9) -0.0131(10) -0.0063(10)
C37 0.0395(15) 0.0300(13) 0.0388(14) -0.0019(11) -0.0035(12) -0.0103(11)
C38 0.0550(19) 0.0397(15) 0.0417(15) 0.0004(12) -0.0056(14) -0.0233(14)
C39 0.075(2) 0.0394(16) 0.0592(18) 0.0179(14) -0.0427(18) -0.0276(16)
C40 0.052(2) 0.0398(17) 0.114(3) 0.0209(19) -0.050(2) -0.0079(15)
C41 0.0366(16) 0.0391(16) 0.085(2) 0.0131(16) -0.0289(17) -0.0070(12)
C42 0.0226(11) 0.0272(11) 0.0247(10) -0.0014(9) -0.0073(9) -0.0032(9)
C43 0.0238(12) 0.0457(15) 0.0314(12) -0.0009(11) -0.0058(10) -0.0066(10)
C44 0.0256(13) 0.0500(16) 0.0442(15) 0.0034(12) -0.0105(12) -0.0121(11)
C45 0.0336(14) 0.0420(15) 0.0555(17) -0.0093(13) -0.0239(13) -0.0070(11)
C46 0.0359(14) 0.0439(15) 0.0342(13) -0.0114(11) -0.0154(11) 0.0012(11)
C47 0.0244(12) 0.0353(13) 0.0271(11) -0.0030(10) -0.0067(10) -0.0004(9)
N48 0.0216(9) 0.0281(10) 0.0217(9) -0.0009(7) -0.0046(7) -0.0073(7)
C49 0.0184(10) 0.0288(11) 0.0263(10) -0.0036(9) -0.0036(9) -0.0054(8)
C50 0.0236(11) 0.0268(11) 0.0316(11) -0.0037(9) -0.0051(9) -0.0052(9)
C51 0.0345(13) 0.0294(13) 0.0396(13) -0.0043(11) -0.0079(11) -0.0055(10)
C52 0.0403(14) 0.0312(13) 0.0427(14) -0.0136(11) -0.0110(12) -0.0065(11)
C53 0.0389(14) 0.0374(14) 0.0318(12) -0.0095(10) -0.0087(11) -0.0087(11)
C54 0.0255(11) 0.0314(12) 0.0280(11) -0.0056(9) -0.0045(9) -0.0064(9)
C55 0.0435(15) 0.0362(14) 0.0249(11) -0.0024(10) -0.0098(11) -0.0116(11)
C56 0.0432(16) 0.0499(17) 0.0326(13) -0.0034(13) -0.0147(13) -0.0063(13)
C57 0.0497(18) 0.060(2) 0.0325(14) 0.0031(14) -0.0095(13) -0.0272(15)
C58 0.0370(13) 0.0261(12) 0.0312(12) -0.0013(9) -0.0110(10) -0.0049(10)
C59 0.0509(17) 0.0430(17) 0.0318(14) -0.0001(12) -0.0049(13) -0.0090(14)
C60 0.062(2) 0.0367(16) 0.0523(18) -0.0028(13) -0.0273(17) 0.0053(14)
O61 0.0254(8) 0.0278(8) 0.0285(8) 0.0048(6) -0.0063(7) -0.0090(6)
O62 0.0251(8) 0.0286(8) 0.0231(7) 0.0001(6) -0.0021(6) -0.0101(6)
S63 0.0216(3) 0.0278(3) 0.0280(3) -0.0014(2) -0.0060(2) -0.0069(2)
O64 0.0260(9) 0.0376(10) 0.0459(10) -0.0075(8) -0.0095(8) -0.0028(7)
C65 0.0259(12) 0.0405(14) 0.0342(12) -0.0064(10) -0.0084(10) -0.0090(10)
F66 0.0264(8) 0.0765(13) 0.0678(11) -0.0314(10) 0.0030(8) -0.0216(8)
F67 0.0627(11) 0.0537(10) 0.0529(10) -0.0073(8) -0.0373(9) -0.0005(8)
F68 0.0336(8) 0.0355(8) 0.0413(8) -0.0076(6) -0.0093(6) -0.0095(6)
O1S 0.0516(12) 0.0454(12) 0.0576(12) -0.0042(10) -0.0156(10) -0.0138(9)
C2S 0.056(2) 0.0480(19) 0.061(2) 0.0008(16) -0.0255(17) -0.0035(15)
C3S 0.0444(17) 0.062(2) 0.0466(17) -0.0002(15) -0.0162(15) -0.0090(14)
C4S 0.0540(18) 0.0439(17) 0.0501(17) 0.0029(14) -0.0220(15) -0.0131(14)
C5S 0.0489(18) 0.0475(18) 0.0517(18) -0.0027(14) -0.0097(15) -0.0097(14)
O6S 0.134(3) 0.0474(15) 0.0608(16) 0.0089(13) 0.0018(17) -0.0118(16)
C7S 0.092(9) 0.051(5) 0.164(13) -0.040(6) 0.025(6) -0.004(4)
C9S 0.110(3) 0.054(2) 0.0483(19) 0.0021(16) -0.008(2) -0.022(2)
C10S 0.063(9) 0.084(10) 0.41(4) 0.057(14) 0.035(11) 0.018(6)
C12S 0.54(4) 0.101(9) 0.059(6) 0.009(5) 0.002(13) -0.154(18)
C13S 0.090(3) 0.049(2) 0.060(2) -0.0009(16) 0.003(2) -0.0061(19)
C15S 0.43(2) 0.088(7) 0.055(5) -0.024(4) 0.088(7) -0.127(10)

loop_
_atom_type_symbol
_atom_type_description
_atom_type_scat_dispersion_real
_atom_type_scat_dispersion_imag
_atom_type_scat_source
C C 0.0033 0.0016 'International Tables Vol C Tables 4.2.6.8 and 6.1.1.4'
H H 0.0000 0.0000 'International Tables Vol C Tables 4.2.6.8 and 6.1.1.4'
N N 0.0061 0.0033 'International Tables Vol C Tables 4.2.6.8 and 6.1.1.4'
O O 0.0106 0.0060 'International Tables Vol C Tables 4.2.6.8 and 6.1.1.4'
F F 0.0171 0.0103 'International Tables Vol C Tables 4.2.6.8 and 6.1.1.4'
S S 0.1246 0.1234 'International Tables Vol C Tables 4.2.6.8 and 6.1.1.4'
Ti Ti 0.2776 0.4457 'International Tables Vol C Tables 4.2.6.8 and 6.1.1.4'

loop_
_geom_angle_atom_site_label_1
_geom_angle_atom_site_label_2
_geom_angle_atom_site_label_3
_geom_angle
_geom_angle_site_symmetry_1
_geom_angle_site_symmetry_3
_geom_angle_publ_flag
N48 Ti1 O33 101.04(8) . . ?
N48 Ti1 N2 100.11(8) . . ?
O33 Ti1 N2 84.22(7) . . ?
N48 Ti1 O62 97.49(7) . . ?
O33 Ti1 O62 108.42(6) . . ?
N2 Ti1 O62 155.90(7) . . ?
N48 Ti1 O61 97.19(8) . . ?
O33 Ti1 O61 160.89(7) . . ?
N2 Ti1 O61 98.22(7) . . ?
O62 Ti1 O61 63.16(6) . . ?
N48 Ti1 N6 177.20(7) . . ?
O33 Ti1 N6 79.16(6) . . ?
N2 Ti1 N6 82.69(7) . . ?
O62 Ti1 N6 79.83(6) . . ?
O61 Ti1 N6 82.35(6) . . ?
N48 Ti1 S63 97.50(6) . . ?
O33 Ti1 S63 138.20(5) . . ?
N2 Ti1 S63 128.71(6) . . ?
O62 Ti1 S63 31.56(4) . . ?
O61 Ti1 S63 31.63(4) . . ?
N6 Ti1 S63 80.65(4) . . ?
C3 N2 C7 116.29(18) . . ?
C3 N2 Ti1 118.51(14) . . ?
C7 N2 Ti1 124.56(14) . . ?
N2 C3 C19 125.3(2) . . ?
N2 C3 C4 121.23(19) . . ?
C19 C3 C4 113.5(2) . . ?
C5 C4 C3 115.11(18) . . ?
C5 C4 C34 106.12(16) . . ?
C3 C4 C34 111.18(19) . . ?
C5 C4 H69 105.6(16) . . ?
C3 C4 H69 109.1(15) . . ?
C34 C4 H69 109.4(15) . . ?
N6 C5 C20 127.1(2) . . ?
N6 C5 C4 118.1(2) . . ?
C20 C5 C4 114.58(19) . . ?
C5 N6 C21 116.90(19) . . ?
C5 N6 Ti1 114.81(15) . . ?
C21 N6 Ti1 126.75(13) . . ?
C12 C7 C8 123.3(2) . . ?
C12 C7 N2 117.5(2) . . ?
C8 C7 N2 119.2(3) . . ?
C9 C8 C7 116.6(3) . . ?
C9 C8 C16 120.5(3) . . ?
C7 C8 C16 123.0(2) . . ?
C10 C9 C8 121.2(3) . . ?
C10 C9 H70 121(2) . . ?
C8 C9 H70 118(2) . . ?
C9 C10 C11 121.0(3) . . ?
C9 C10 H71 122(2) . . ?
C11 C10 H71 116(2) . . ?
C10 C11 C12 120.7(4) . . ?
C10 C11 H72 125(2) . . ?
C12 C11 H72 114(2) . . ?
C7 C12 C11 117.0(3) . . ?
C7 C12 C13 123.6(2) . . ?
C11 C12 C13 119.4(3) . . ?
C15 C13 C12 111.6(4) . . ?
C15 C13 C14 109.2(3) . . ?
C12 C13 C14 112.2(3) . . ?
C15 C13 H73 108(2) . . ?
C12 C13 H73 106(2) . . ?
C14 C13 H73 110(2) . . ?
C13 C14 H74 106(2) . . ?
C13 C14 H75 110(2) . . ?
H74 C14 H75 109(3) . . ?
C13 C14 H76 111(2) . . ?
H74 C14 H76 115(3) . . ?
H75 C14 H76 106(3) . . ?
C13 C15 H77 114(3) . . ?
C13 C15 H78 117(4) . . ?
H77 C15 H78 103(5) . . ?
C13 C15 H79 111(3) . . ?
H77 C15 H79 110(4) . . ?
H78 C15 H79 101(4) . . ?
C8 C16 C18 113.1(3) . . ?
C8 C16 C17 112.6(3) . . ?
C18 C16 C17 109.9(3) . . ?
C8 C16 H80 109(2) . . ?
C18 C16 H80 106(2) . . ?
C17 C16 H80 105(2) . . ?
C16 C17 H81 112(3) . . ?
C16 C17 H82 110(2) . . ?
H81 C17 H82 120(4) . . ?
C16 C17 H83 106(3) . . ?
H81 C17 H83 104(4) . . ?
H82 C17 H83 104(4) . . ?
C16 C18 H84 107(2) . . ?
C16 C18 H85 112(2) . . ?
H84 C18 H85 114(3) . . ?
C16 C18 H86 106(3) . . ?
H84 C18 H86 115(3) . . ?
H85 C18 H86 103(3) . . ?
C3 C19 H87 113(2) . . ?
C3 C19 H88 108(3) . . ?
H87 C19 H88 114(3) . . ?
C3 C19 H89 106(2) . . ?
H87 C19 H89 111(3) . . ?
H88 C19 H89 105(3) . . ?
C5 C20 H90 108(2) . . ?
C5 C20 H91 115.8(16) . . ?
H90 C20 H91 110(2) . . ?
C5 C20 H92 107.5(18) . . ?
H90 C20 H92 112(3) . . ?
H91 C20 H92 104(2) . . ?
C26 C21 C22 121.9(2) . . ?
C26 C21 N6 119.2(2) . . ?
C22 C21 N6 118.88(19) . . ?
C23 C22 C21 117.2(2) . . ?
C23 C22 C30 119.9(2) . . ?
C21 C22 C30 122.8(2) . . ?
C24 C23 C22 121.7(3) . . ?
C24 C23 H93 120(2) . . ?
C22 C23 H93 118(2) . . ?
C23 C24 C25 120.0(2) . . ?
C23 C24 H94 119(2) . . ?
C25 C24 H94 120(2) . . ?
C24 C25 C26 121.3(2) . . ?
C24 C25 H95 118(2) . . ?
C26 C25 H95 121(2) . . ?
C25 C26 C21 117.8(2) . . ?
C25 C26 C27 121.2(2) . . ?
C21 C26 C27 121.1(2) . . ?
C26 C27 C28 110.8(2) . . ?
C26 C27 C29 111.7(2) . . ?
C28 C27 C29 111.0(2) . . ?
C26 C27 H96 108.2(13) . . ?
C28 C27 H96 104.6(14) . . ?
C29 C27 H96 110.3(14) . . ?
C27 C28 H97 112(2) . . ?
C27 C28 H98 109.9(19) . . ?
H97 C28 H98 110(3) . . ?
C27 C28 H99 106(2) . . ?
H97 C28 H99 118(3) . . ?
H98 C28 H99 101(3) . . ?
C27 C29 H100 116(2) . . ?
C27 C29 H101 112(2) . . ?
H100 C29 H101 96(3) . . ?
C27 C29 H102 109(2) . . ?
H100 C29 H102 109(3) . . ?
H101 C29 H102 113(3) . . ?
C22 C30 C32 112.3(2) . . ?
C22 C30 C31 111.3(2) . . ?
C32 C30 C31 109.6(2) . . ?
C22 C30 H103 107.2(16) . . ?
C32 C30 H103 106.9(17) . . ?
C31 C30 H103 109.3(16) . . ?
C30 C31 H104 111.3(19) . . ?
C30 C31 H105 108.9(18) . . ?
H104 C31 H105 110(3) . . ?
C30 C31 H106 112(2) . . ?
H104 C31 H106 97(3) . . ?
H105 C31 H106 117(3) . . ?
C30 C32 H107 110.3(17) . . ?
C30 C32 H108 110.6(19) . . ?
H107 C32 H108 110(3) . . ?
C30 C32 H109 113.7(18) . . ?
H107 C32 H109 103(2) . . ?
H108 C32 H109 109(2) . . ?
C34 O33 Ti1 128.89(13) . . ?
O33 C34 C35 124.1(2) . . ?
O33 C34 C4 114.44(18) . . ?
C35 C34 C4 121.4(2) . . ?
C34 C35 C42 123.0(2) . . ?
C34 C35 C36 121.5(2) . . ?
C42 C35 C36 115.38(18) . . ?
C41 C36 C37 118.0(2) . . ?
C41 C36 C35 120.0(2) . . ?
C37 C36 C35 121.9(2) . . ?
C38 C37 C36 120.7(3) . . ?
C38 C37 H110 119.0(19) . . ?
C36 C37 H110 120.3(19) . . ?
C39 C38 C37 120.4(3) . . ?
C39 C38 H111 119(2) . . ?
C37 C38 H111 120(2) . . ?
C40 C39 C38 119.8(3) . . ?
C40 C39 H112 116(2) . . ?
C38 C39 H112 124(2) . . ?
C39 C40 C41 120.3(3) . . ?
C39 C40 H113 127(3) . . ?
C41 C40 H113 111(3) . . ?
C36 C41 C40 120.8(3) . . ?
C36 C41 H114 119(3) . . ?
C40 C41 H114 118(3) . . ?
C47 C42 C43 117.7(2) . . ?
C47 C42 C35 119.6(2) . . ?
C43 C42 C35 122.7(2) . . ?
C44 C43 C42 121.0(2) . . ?
C44 C43 H115 122.1(15) . . ?
C42 C43 H115 116.9(16) . . ?
C45 C44 C43 120.3(2) . . ?
C45 C44 H116 116(2) . . ?
C43 C44 H116 124(2) . . ?
C44 C45 C46 119.4(2) . . ?
C44 C45 H117 122(2) . . ?
C46 C45 H117 118(2) . . ?
C47 C46 C45 120.5(2) . . ?
C47 C46 H118 115(2) . . ?
C45 C46 H118 124(2) . . ?
C46 C47 C42 121.1(2) . . ?
C46 C47 H119 121.0(16) . . ?
C42 C47 H119 117.8(16) . . ?
C49 N48 Ti1 171.77(15) . . ?
N48 C49 C54 121.5(2) . . ?
N48 C49 C50 118.96(19) . . ?
C54 C49 C50 119.5(2) . . ?
C51 C50 C49 119.0(2) . . ?
C51 C50 C58 121.8(2) . . ?
C49 C50 C58 119.2(2) . . ?
C52 C51 C50 121.4(2) . . ?
C52 C51 H120 119.3(17) . . ?
C50 C51 H120 119.3(17) . . ?
C53 C52 C51 119.7(2) . . ?
C53 C52 H121 118.5(17) . . ?
C51 C52 H121 121.8(17) . . ?
C52 C53 C54 121.5(2) . . ?
C52 C53 H122 116.9(17) . . ?
C54 C53 H122 121.5(17) . . ?
C53 C54 C49 118.9(2) . . ?
C53 C54 C55 119.6(2) . . ?
C49 C54 C55 121.5(2) . . ?
C54 C55 C57 109.9(2) . . ?
C54 C55 C56 112.9(2) . . ?
C57 C55 C56 109.8(2) . . ?
C54 C55 H123 109.5(15) . . ?
C57 C55 H123 106.0(15) . . ?
C56 C55 H123 108.5(16) . . ?
C55 C56 H124 111.5(18) . . ?
C55 C56 H125 112(2) . . ?
H124 C56 H125 108(3) . . ?
C55 C56 H126 109.5(18) . . ?
H124 C56 H126 109(2) . . ?
H125 C56 H126 106(3) . . ?
C55 C57 H127 113.9(19) . . ?
C55 C57 H128 109.1(17) . . ?
H127 C57 H128 110(3) . . ?
C55 C57 H129 112(2) . . ?
H127 C57 H129 99(3) . . ?
H128 C57 H129 113(3) . . ?
C50 C58 C59 110.1(2) . . ?
C50 C58 C60 113.3(2) . . ?
C59 C58 C60 110.7(2) . . ?
C50 C58 H130 108.1(16) . . ?
C59 C58 H130 107.3(16) . . ?
C60 C58 H130 107.2(16) . . ?
C58 C59 H131 106.3(18) . . ?
C58 C59 H132 106(2) . . ?
H131 C59 H132 108(3) . . ?
C58 C59 H133 112.7(18) . . ?
H131 C59 H133 110(3) . . ?
H132 C59 H133 114(3) . . ?
C58 C60 H134 111.0(19) . . ?
C58 C60 H135 111(2) . . ?
H134 C60 H135 107(3) . . ?
C58 C60 H136 108.0(18) . . ?
H134 C60 H136 109(3) . . ?
H135 C60 H136 111(3) . . ?
S63 O61 Ti1 94.59(8) . . ?
S63 O62 Ti1 96.30(7) . . ?
O64 S63 O61 117.62(10) . . ?
O64 S63 O62 118.22(10) . . ?
O61 S63 O62 105.84(9) . . ?
O64 S63 C65 102.54(11) . . ?
O61 S63 C65 106.64(10) . . ?
O62 S63 C65 104.60(11) . . ?
O64 S63 Ti1 143.37(8) . . ?
O61 S63 Ti1 53.78(6) . . ?
O62 S63 Ti1 52.13(6) . . ?
C65 S63 Ti1 114.07(9) . . ?
F68 C65 F67 109.0(2) . . ?
F68 C65 F66 107.9(2) . . ?
F67 C65 F66 108.5(2) . . ?
F68 C65 S63 112.81(17) . . ?
F67 C65 S63 109.86(17) . . ?
F66 C65 S63 108.68(17) . . ?
C5S O1S C2S 104.8(2) . . ?
O1S C2S C3S 104.6(3) . . ?
O1S C2S H16S 107(2) . . ?
C3S C2S H16S 118(2) . . ?
O1S C2S H17S 106(2) . . ?
C3S C2S H17S 118(2) . . ?
H16S C2S H17S 103(3) . . ?
C2S C3S C4S 104.7(3) . . ?
C2S C3S H18S 103(2) . . ?
C4S C3S H18S 113(2) . . ?
C2S C3S H19S 113(2) . . ?
C4S C3S H19S 108(2) . . ?
H18S C3S H19S 115(3) . . ?
C5S C4S C3S 103.3(3) . . ?
C5S C4S H20S 109.1(18) . . ?
C3S C4S H20S 107.9(18) . . ?
C5S C4S H21S 110.2(19) . . ?
C3S C4S H21S 112.5(19) . . ?
H20S C4S H21S 113(3) . . ?
O1S C5S C4S 106.8(3) . . ?
O1S C5S H22S 106(2) . . ?
C4S C5S H22S 111(2) . . ?
O1S C5S H23S 107.0(19) . . ?
C4S C5S H23S 113.3(18) . . ?
H22S C5S H23S 113(3) . . ?
C15S O6S C7S 99.6(8) . . ?
C15S O6S C12S 106.4(8) . . ?
C7S O6S C12S 37.1(14) . . ?
C15S O6S C10S 22.3(15) . . ?
C7S O6S C10S 112.1(8) . . ?
C12S O6S C10S 104.7(15) . . ?
C12S C7S O6S 71.7(13) . . ?
C12S C7S C13S 77.0(15) . . ?
O6S C7S C13S 109.7(6) . . ?
C15S C9S C13S 100.6(4) . . ?
C15S C9S C10S 19.0(13) . . ?
C13S C9S C10S 103.4(9) . . ?
C15S C10S O6S 61(2) . . ?
C15S C10S C9S 60(2) . . ?
O6S C10S C9S 97.5(9) . . ?
C7S C12S O6S 71.2(14) . . ?
C7S C12S C13S 69.2(17) . . ?
O6S C12S C13S 106.0(11) . . ?
C9S C13S C7S 98.1(7) . . ?
C9S C13S C12S 104.1(7) . . ?
C7S C13S C12S 33.8(13) . . ?
C10S C15S O6S 97(3) . . ?
C10S C15S C9S 101(3) . . ?
O6S C15S C9S 117.5(6) . . ?

loop_
_geom_bond_atom_site_label_1
_geom_bond_atom_site_label_2
_geom_bond_distance
_geom_bond_site_symmetry_2
_geom_bond_publ_flag
Ti1 N48 1.729(2) . ?
Ti1 O33 1.9298(15) . ?
Ti1 N2 2.1865(19) . ?
Ti1 O62 2.2193(16) . ?
Ti1 O61 2.2615(16) . ?
Ti1 N6 2.477(2) . ?
Ti1 S63 2.7942(10) . ?
N2 C3 1.287(3) . ?
N2 C7 1.465(3) . ?
C3 C19 1.505(3) . ?
C3 C4 1.517(3) . ?
C4 C5 1.516(3) . ?
C4 C34 1.535(3) . ?
C4 H69 0.90(3) . ?
C5 N6 1.290(3) . ?
C5 C20 1.494(3) . ?
N6 C21 1.448(3) . ?
C7 C12 1.400(4) . ?
C7 C8 1.409(4) . ?
C8 C9 1.408(4) . ?
C8 C16 1.512(5) . ?
C9 C10 1.377(6) . ?
C9 H70 0.97(3) . ?
C10 C11 1.381(6) . ?
C10 H71 0.93(4) . ?
C11 C12 1.409(4) . ?
C11 H72 0.94(3) . ?
C12 C13 1.527(5) . ?
C13 C15 1.527(5) . ?
C13 C14 1.531(5) . ?
C13 H73 0.90(3) . ?
C14 H74 0.97(4) . ?
C14 H75 1.02(4) . ?
C14 H76 1.07(4) . ?
C15 H77 1.02(5) . ?
C15 H78 0.83(5) . ?
C15 H79 0.90(5) . ?
C16 C18 1.539(5) . ?
C16 C17 1.541(5) . ?
C16 H80 0.87(3) . ?
C17 H81 0.92(5) . ?
C17 H82 0.98(4) . ?
C17 H83 0.95(5) . ?
C18 H84 0.86(3) . ?
C18 H85 1.05(5) . ?
C18 H86 0.97(4) . ?
C19 H87 0.89(3) . ?
C19 H88 0.88(4) . ?
C19 H89 1.00(5) . ?
C20 H90 0.97(3) . ?
C20 H91 1.02(3) . ?
C20 H92 1.00(3) . ?
C21 C26 1.406(3) . ?
C21 C22 1.412(3) . ?
C22 C23 1.397(3) . ?
C22 C30 1.524(3) . ?
C23 C24 1.380(4) . ?
C23 H93 0.95(3) . ?
C24 C25 1.381(4) . ?
C24 H94 1.00(4) . ?
C25 C26 1.398(4) . ?
C25 H95 0.92(3) . ?
C26 C27 1.521(4) . ?
C27 C28 1.532(4) . ?
C27 C29 1.537(4) . ?
C27 H96 1.03(3) . ?
C28 H97 0.99(4) . ?
C28 H98 1.06(4) . ?
C28 H99 0.97(4) . ?
C29 H100 0.99(4) . ?
C29 H101 0.96(4) . ?
C29 H102 0.87(4) . ?
C30 C32 1.529(3) . ?
C30 C31 1.536(4) . ?
C30 H103 0.98(3) . ?
C31 H104 0.99(4) . ?
C31 H105 0.96(3) . ?
C31 H106 0.99(4) . ?
C32 H107 1.04(3) . ?
C32 H108 1.00(3) . ?
C32 H109 0.99(3) . ?
O33 C34 1.332(3) . ?
C34 C35 1.356(3) . ?
C35 C42 1.495(3) . ?
C35 C36 1.497(3) . ?
C36 C41 1.380(4) . ?
C36 C37 1.391(4) . ?
C37 C38 1.385(4) . ?
C37 H110 1.03(4) . ?
C38 C39 1.368(5) . ?
C38 H111 0.94(4) . ?
C39 C40 1.363(5) . ?
C39 H112 0.96(4) . ?
C40 C41 1.393(4) . ?
C40 H113 1.00(5) . ?
C41 H114 0.92(4) . ?
C42 C47 1.400(3) . ?
C42 C43 1.400(3) . ?
C43 C44 1.395(4) . ?
C43 H115 1.06(3) . ?
C44 C45 1.382(4) . ?
C44 H116 0.93(4) . ?
C45 C46 1.389(4) . ?
C45 H117 0.97(4) . ?
C46 C47 1.383(4) . ?
C46 H118 0.89(3) . ?
C47 H119 0.98(3) . ?
N48 C49 1.388(3) . ?
C49 C54 1.421(3) . ?
C49 C50 1.426(3) . ?
C50 C51 1.393(4) . ?
C50 C58 1.522(3) . ?
C51 C52 1.389(4) . ?
C51 H120 1.00(3) . ?
C52 C53 1.382(4) . ?
C52 H121 0.95(3) . ?
C53 C54 1.399(3) . ?
C53 H122 1.02(3) . ?
C54 C55 1.519(3) . ?
C55 C57 1.529(4) . ?
C55 C56 1.537(4) . ?
C55 H123 1.00(3) . ?
C56 H124 0.95(3) . ?
C56 H125 0.96(4) . ?
C56 H126 1.01(3) . ?
C57 H127 0.93(3) . ?
C57 H128 1.05(3) . ?
C57 H129 0.98(3) . ?
C58 C59 1.529(4) . ?
C58 C60 1.536(4) . ?
C58 H130 0.98(3) . ?
C59 H131 1.00(3) . ?
C59 H132 0.94(4) . ?
C59 H133 1.04(3) . ?
C60 H134 1.08(4) . ?
C60 H135 0.94(4) . ?
C60 H136 1.05(3) . ?
O61 S63 1.4701(16) . ?
O62 S63 1.4715(16) . ?
S63 O64 1.4248(19) . ?
S63 C65 1.841(3) . ?
C65 F68 1.321(3) . ?
C65 F67 1.328(3) . ?
C65 F66 1.328(3) . ?
O1S C5S 1.429(4) . ?
O1S C2S 1.447(4) . ?
C2S C3S 1.519(5) . ?
C2S H16S 1.01(4) . ?
C2S H17S 0.98(4) . ?
C3S C4S 1.539(5) . ?
C3S H18S 0.96(4) . ?
C3S H19S 0.96(4) . ?
C4S C5S 1.525(4) . ?
C4S H20S 0.98(3) . ?
C4S H21S 1.06(4) . ?
C5S H22S 1.01(4) . ?
C5S H23S 1.01(3) . ?
O6S C15S 1.291(10) . ?
O6S C7S 1.401(12) . ?
O6S C12S 1.406(12) . ?
O6S C10S 1.465(16) . ?
C7S C12S 0.89(4) . ?
C7S C13S 1.503(13) . ?
C9S C15S 1.483(9) . ?
C9S C13S 1.487(5) . ?
C9S C10S 1.685(18) . ?
C10S C15S 0.56(3) . ?
C12S C13S 1.566(17) . ?

loop_
_geom_torsion_atom_site_label_1
_geom_torsion_atom_site_label_2
_geom_torsion_atom_site_label_3
_geom_torsion_atom_site_label_4
_geom_torsion
_geom_torsion_site_symmetry_1
_geom_torsion_site_symmetry_2
_geom_torsion_site_symmetry_3
_geom_torsion_site_symmetry_4
_geom_torsion_publ_flag
N48 Ti1 N2 C3 -141.70(19) . . . . ?
O33 Ti1 N2 C3 -41.48(19) . . . . ?
O62 Ti1 N2 C3 82.0(2) . . . . ?
O61 Ti1 N2 C3 119.42(19) . . . . ?
N6 Ti1 N2 C3 38.29(19) . . . . ?
S63 Ti1 N2 C3 110.07(18) . . . . ?
N48 Ti1 N2 C7 28.8(2) . . . . ?
O33 Ti1 N2 C7 129.0(2) . . . . ?
O62 Ti1 N2 C7 -107.5(2) . . . . ?
O61 Ti1 N2 C7 -70.1(2) . . . . ?
N6 Ti1 N2 C7 -151.2(2) . . . . ?
S63 Ti1 N2 C7 -79.5(2) . . . . ?
C7 N2 C3 C19 11.8(4) . . . . ?
Ti1 N2 C3 C19 -177.0(2) . . . . ?
C7 N2 C3 C4 -167.7(2) . . . . ?
Ti1 N2 C3 C4 3.6(3) . . . . ?
N2 C3 C4 C5 -68.3(3) . . . . ?
C19 C3 C4 C5 112.2(3) . . . . ?
N2 C3 C4 C34 52.4(3) . . . . ?
C19 C3 C4 C34 -127.1(3) . . . . ?
C3 C4 C5 N6 57.0(3) . . . . ?
C34 C4 C5 N6 -66.5(2) . . . . ?
C3 C4 C5 C20 -128.4(2) . . . . ?
C34 C4 C5 C20 108.2(2) . . . . ?
C20 C5 N6 C21 -1.1(3) . . . . ?
C4 C5 N6 C21 172.77(17) . . . . ?
C20 C5 N6 Ti1 -167.94(18) . . . . ?
C4 C5 N6 Ti1 6.0(2) . . . . ?
N48 Ti1 N6 C5 135.0(15) . . . . ?
O33 Ti1 N6 C5 40.71(14) . . . . ?
N2 Ti1 N6 C5 -44.78(14) . . . . ?
O62 Ti1 N6 C5 151.88(14) . . . . ?
O61 Ti1 N6 C5 -144.14(14) . . . . ?
S63 Ti1 N6 C5 -176.09(14) . . . . ?
N48 Ti1 N6 C21 -30.3(16) . . . . ?
O33 Ti1 N6 C21 -124.58(16) . . . . ?
N2 Ti1 N6 C21 149.94(16) . . . . ?
O62 Ti1 N6 C21 -13.40(15) . . . . ?
O61 Ti1 N6 C21 50.57(15) . . . . ?
S63 Ti1 N6 C21 18.63(15) . . . . ?
C3 N2 C7 C12 78.8(3) . . . . ?
Ti1 N2 C7 C12 -91.8(2) . . . . ?
C3 N2 C7 C8 -97.5(3) . . . . ?
Ti1 N2 C7 C8 91.8(2) . . . . ?
C12 C7 C8 C9 -5.2(4) . . . . ?
N2 C7 C8 C9 170.9(2) . . . . ?
C12 C7 C8 C16 176.4(2) . . . . ?
N2 C7 C8 C16 -7.5(4) . . . . ?
C7 C8 C9 C10 0.9(4) . . . . ?
C16 C8 C9 C10 179.3(3) . . . . ?
C8 C9 C10 C11 3.3(5) . . . . ?
C9 C10 C11 C12 -3.4(5) . . . . ?
C8 C7 C12 C11 5.1(4) . . . . ?
N2 C7 C12 C11 -171.0(2) . . . . ?
C8 C7 C12 C13 -174.8(3) . . . . ?
N2 C7 C12 C13 9.1(4) . . . . ?
C10 C11 C12 C7 -0.7(4) . . . . ?
C10 C11 C12 C13 179.2(3) . . . . ?
C7 C12 C13 C15 -110.1(3) . . . . ?
C11 C12 C13 C15 70.0(4) . . . . ?
C7 C12 C13 C14 126.9(3) . . . . ?
C11 C12 C13 C14 -53.0(4) . . . . ?
C9 C8 C16 C18 -70.6(4) . . . . ?
C7 C8 C16 C18 107.8(3) . . . . ?
C9 C8 C16 C17 54.8(4) . . . . ?
C7 C8 C16 C17 -126.9(3) . . . . ?
C5 N6 C21 C26 95.0(2) . . . . ?
Ti1 N6 C21 C26 -100.0(2) . . . . ?
C5 N6 C21 C22 -85.5(2) . . . . ?
Ti1 N6 C21 C22 79.6(2) . . . . ?
C26 C21 C22 C23 1.3(3) . . . . ?
N6 C21 C22 C23 -178.3(2) . . . . ?
C26 C21 C22 C30 -177.1(2) . . . . ?
N6 C21 C22 C30 3.4(3) . . . . ?
C21 C22 C23 C24 -2.0(4) . . . . ?
C30 C22 C23 C24 176.4(2) . . . . ?
C22 C23 C24 C25 0.9(4) . . . . ?
C23 C24 C25 C26 1.0(4) . . . . ?
C24 C25 C26 C21 -1.6(4) . . . . ?
C24 C25 C26 C27 179.1(2) . . . . ?
C22 C21 C26 C25 0.5(3) . . . . ?
N6 C21 C26 C25 -180.0(2) . . . . ?
C22 C21 C26 C27 179.7(2) . . . . ?
N6 C21 C26 C27 -0.8(3) . . . . ?
C25 C26 C27 C28 77.6(3) . . . . ?
C21 C26 C27 C28 -101.6(3) . . . . ?
C25 C26 C27 C29 -46.8(4) . . . . ?
C21 C26 C27 C29 134.0(3) . . . . ?
C23 C22 C30 C32 57.2(3) . . . . ?
C21 C22 C30 C32 -124.5(2) . . . . ?
C23 C22 C30 C31 -66.2(3) . . . . ?
C21 C22 C30 C31 112.1(3) . . . . ?
N48 Ti1 O33 C34 139.28(17) . . . . ?
N2 Ti1 O33 C34 40.07(17) . . . . ?
O62 Ti1 O33 C34 -118.89(17) . . . . ?
O61 Ti1 O33 C34 -58.4(3) . . . . ?
N6 Ti1 O33 C34 -43.57(17) . . . . ?
S63 Ti1 O33 C34 -106.03(17) . . . . ?
Ti1 O33 C34 C35 177.74(16) . . . . ?
Ti1 O33 C34 C4 0.3(3) . . . . ?
C5 C4 C34 O33 69.6(2) . . . . ?
C3 C4 C34 O33 -56.3(2) . . . . ?
C5 C4 C34 C35 -108.0(2) . . . . ?
C3 C4 C34 C35 126.2(2) . . . . ?
O33 C34 C35 C42 -178.7(2) . . . . ?
C4 C34 C35 C42 -1.4(3) . . . . ?
O33 C34 C35 C36 -2.3(3) . . . . ?
C4 C34 C35 C36 175.0(2) . . . . ?
C34 C35 C36 C41 129.2(3) . . . . ?
C42 C35 C36 C41 -54.2(3) . . . . ?
C34 C35 C36 C37 -55.1(3) . . . . ?
C42 C35 C36 C37 121.6(2) . . . . ?
C41 C36 C37 C38 1.1(4) . . . . ?
C35 C36 C37 C38 -174.7(2) . . . . ?
C36 C37 C38 C39 -1.3(4) . . . . ?
C37 C38 C39 C40 0.1(5) . . . . ?
C38 C39 C40 C41 1.1(6) . . . . ?
C37 C36 C41 C40 0.1(5) . . . . ?
C35 C36 C41 C40 176.0(3) . . . . ?
C39 C40 C41 C36 -1.3(6) . . . . ?
C34 C35 C42 C47 112.1(3) . . . . ?
C36 C35 C42 C47 -64.5(3) . . . . ?
C34 C35 C42 C43 -69.3(3) . . . . ?
C36 C35 C42 C43 114.1(2) . . . . ?
C47 C42 C43 C44 -2.1(4) . . . . ?
C35 C42 C43 C44 179.3(2) . . . . ?
C42 C43 C44 C45 1.3(4) . . . . ?
C43 C44 C45 C46 0.3(4) . . . . ?
C44 C45 C46 C47 -1.1(4) . . . . ?
C45 C46 C47 C42 0.3(4) . . . . ?
C43 C42 C47 C46 1.3(3) . . . . ?
C35 C42 C47 C46 179.9(2) . . . . ?
O33 Ti1 N48 C49 64.7(12) . . . . ?
N2 Ti1 N48 C49 150.8(11) . . . . ?
O62 Ti1 N48 C49 -45.8(12) . . . . ?
O61 Ti1 N48 C49 -109.5(11) . . . . ?
N6 Ti1 N48 C49 -29(2) . . . . ?
S63 Ti1 N48 C49 -77.6(11) . . . . ?
Ti1 N48 C49 C54 139.4(11) . . . . ?
Ti1 N48 C49 C50 -40.3(12) . . . . ?
N48 C49 C50 C51 179.2(2) . . . . ?
C54 C49 C50 C51 -0.5(3) . . . . ?
N48 C49 C50 C58 1.3(3) . . . . ?
C54 C49 C50 C58 -178.5(2) . . . . ?
C49 C50 C51 C52 -0.2(4) . . . . ?
C58 C50 C51 C52 177.7(2) . . . . ?
C50 C51 C52 C53 0.8(4) . . . . ?
C51 C52 C53 C54 -0.7(4) . . . . ?
C52 C53 C54 C49 0.1(4) . . . . ?
C52 C53 C54 C55 178.8(2) . . . . ?
N48 C49 C54 C53 -179.2(2) . . . . ?
C50 C49 C54 C53 0.6(3) . . . . ?
N48 C49 C54 C55 2.1(3) . . . . ?
C50 C49 C54 C55 -178.2(2) . . . . ?
C53 C54 C55 C57 -74.3(3) . . . . ?
C49 C54 C55 C57 104.4(3) . . . . ?
C53 C54 C55 C56 48.6(3) . . . . ?
C49 C54 C55 C56 -132.6(2) . . . . ?
C51 C50 C58 C59 -95.0(3) . . . . ?
C49 C50 C58 C59 82.9(3) . . . . ?
C51 C50 C58 C60 29.5(3) . . . . ?
C49 C50 C58 C60 -152.6(2) . . . . ?
N48 Ti1 O61 S63 92.64(9) . . . . ?
O33 Ti1 O61 S63 -69.9(2) . . . . ?
N2 Ti1 O61 S63 -166.00(8) . . . . ?
O62 Ti1 O61 S63 -2.15(7) . . . . ?
N6 Ti1 O61 S63 -84.58(8) . . . . ?
N48 Ti1 O62 S63 -92.14(9) . . . . ?
O33 Ti1 O62 S63 163.54(8) . . . . ?
N2 Ti1 O62 S63 44.55(19) . . . . ?
O61 Ti1 O62 S63 2.16(7) . . . . ?
N6 Ti1 O62 S63 88.68(8) . . . . ?
Ti1 O61 S63 O64 137.68(10) . . . . ?
Ti1 O61 S63 O62 3.01(10) . . . . ?
Ti1 O61 S63 C65 -107.98(10) . . . . ?
Ti1 O62 S63 O64 -137.43(9) . . . . ?
Ti1 O62 S63 O61 -3.08(10) . . . . ?
Ti1 O62 S63 C65 109.35(10) . . . . ?
N48 Ti1 S63 O64 179.71(14) . . . . ?
O33 Ti1 S63 O64 63.80(15) . . . . ?
N2 Ti1 S63 O64 -70.87(15) . . . . ?
O62 Ti1 S63 O64 87.59(15) . . . . ?
O61 Ti1 S63 O64 -88.74(15) . . . . ?
N6 Ti1 S63 O64 1.84(14) . . . . ?
N48 Ti1 S63 O61 -91.55(10) . . . . ?
O33 Ti1 S63 O61 152.54(11) . . . . ?
N2 Ti1 S63 O61 17.87(11) . . . . ?
O62 Ti1 S63 O61 176.33(12) . . . . ?
N6 Ti1 S63 O61 90.58(9) . . . . ?
N48 Ti1 S63 O62 92.12(10) . . . . ?
O33 Ti1 S63 O62 -23.79(11) . . . . ?
N2 Ti1 S63 O62 -158.46(11) . . . . ?
O61 Ti1 S63 O62 -176.33(12) . . . . ?
N6 Ti1 S63 O62 -85.75(9) . . . . ?
N48 Ti1 S63 C65 1.98(10) . . . . ?
O33 Ti1 S63 C65 -113.93(11) . . . . ?
N2 Ti1 S63 C65 111.40(11) . . . . ?
O62 Ti1 S63 C65 -90.14(12) . . . . ?
O61 Ti1 S63 C65 93.53(12) . . . . ?
N6 Ti1 S63 C65 -175.89(9) . . . . ?
O64 S63 C65 F68 -168.60(16) . . . . ?
O61 S63 C65 F68 67.20(18) . . . . ?
O62 S63 C65 F68 -44.65(19) . . . . ?
Ti1 S63 C65 F68 10.02(19) . . . . ?
O64 S63 C65 F67 69.63(19) . . . . ?
O61 S63 C65 F67 -54.57(19) . . . . ?
O62 S63 C65 F67 -166.43(16) . . . . ?
Ti1 S63 C65 F67 -111.76(16) . . . . ?
O64 S63 C65 F66 -48.9(2) . . . . ?
O61 S63 C65 F66 -173.14(17) . . . . ?
O62 S63 C65 F66 75.01(19) . . . . ?
Ti1 S63 C65 F66 129.67(16) . . . . ?
C5S O1S C2S C3S -40.0(3) . . . . ?
O1S C2S C3S C4S 26.9(4) . . . . ?
C2S C3S C4S C5S -4.7(3) . . . . ?
C2S O1S C5S C4S 37.4(3) . . . . ?
C3S C4S C5S O1S -19.5(3) . . . . ?
C15S O6S C7S C12S 104.6(19) . . . . ?
C10S O6S C7S C12S 85(2) . . . . ?
C15S O6S C7S C13S 36.3(17) . . . . ?
C12S O6S C7S C13S -68.3(15) . . . . ?
C10S O6S C7S C13S 16.9(19) . . . . ?
C7S O6S C10S C15S 59(3) . . . . ?
C12S O6S C10S C15S 98(3) . . . . ?
C15S O6S C10S C9S -49(2) . . . . ?
C7S O6S C10S C9S 10.1(18) . . . . ?
C12S O6S C10S C9S 48(2) . . . . ?
C13S C9S C10S C15S -84(3) . . . . ?
C15S C9S C10S O6S 50(2) . . . . ?
C13S C9S C10S O6S -33.7(14) . . . . ?
C13S C7S C12S O6S 116.1(6) . . . . ?
O6S C7S C12S C13S -116.1(6) . . . . ?
C15S O6S C12S C7S -84(2) . . . . ?
C10S O6S C12S C7S -107.3(19) . . . . ?
C15S O6S C12S C13S -23(3) . . . . ?
C7S O6S C12S C13S 60.8(16) . . . . ?
C10S O6S C12S C13S -46(3) . . . . ?
C15S C9S C13S C7S 23.0(13) . . . . ?
C10S C9S C13S C7S 42.3(10) . . . . ?
C15S C9S C13S C12S -11(2) . . . . ?
C10S C9S C13S C12S 8.4(19) . . . . ?
C12S C7S C13S C9S -103(2) . . . . ?
O6S C7S C13S C9S -38.4(13) . . . . ?
O6S C7S C13S C12S 64.9(14) . . . . ?
C7S C12S C13S C9S 83(2) . . . . ?
O6S C12S C13S C9S 21(3) . . . . ?
O6S C12S C13S C7S -62.1(14) . . . . ?
C9S C10S C15S O6S 119.8(13) . . . . ?
O6S C10S C15S C9S -119.8(13) . . . . ?
C7S O6S C15S C10S -126(3) . . . . ?
C12S O6S C15S C10S -89(3) . . . . ?
C7S O6S C15S C9S -20(2) . . . . ?
C12S O6S C15S C9S 18(3) . . . . ?
C10S O6S C15S C9S 106(4) . . . . ?
C13S C9S C15S C10S 100(3) . . . . ?
C13S C9S C15S O6S -3(2) . . . . ?
C10S C9S C15S O6S -104(4) . . . . ?
